data_7009394
loop_
_publ_author_name
'Zheng, Hegen'
'Leung, Wa-Hung'
'Tan, Weilian'
'Long, Deliang'
'Ji, Wei'
'Chen, Jiutong'
'Xin, Feibo'
'Xin, Xinquan'

_publ_section_title
;
 Syntheses, crystal structures and non-linear optical properties of two
 novel windmill-shaped clusters: [M2Pd4S8(dppm)2]&#x00B7;4DMF
 (M&#x2005;=&#x2005;W or Mo)
;
_journal_issue 13
_journal_name_full 'Journal of the Chemical Society, Dalton Transactions'
_journal_page_first 2145
_journal_paper_doi 10.1039/b000616p
_journal_year 2000
_chemical_formula_sum 'C62 H72 Mo2 N4 O4 P4 Pd4 S8'
_chemical_formula_weight 1935.08
_chemical_name_systematic
;
 ?
;
_space_group_IT_number 14
_symmetry_cell_setting monoclinic
_symmetry_space_group_name_Hall '-P 2yn'
_symmetry_space_group_name_H-M 'P 1 21/n 1'
_atom_sites_solution_hydrogens geom
_atom_sites_solution_primary direct
_atom_sites_solution_secondary difmap
_audit_creation_method SHELXL
_cell_angle_alpha 90.00
_cell_angle_beta 97.1080(10)
_cell_angle_gamma 90.00
_cell_formula_units_Z 2
_cell_length_a 13.0593(2)
_cell_length_b 19.5518(4)
_cell_length_c 14.4955(2)
_cell_measurement_reflns_used 5775
_cell_measurement_temperature 293(2)
_cell_measurement_theta_max 25.06
_cell_measurement_theta_min 1.76
_cell_volume 3672.73(11)
_computing_cell_refinement 'Siemens SMART & SAINT'
_computing_data_collection 'Siemens SMART'
_computing_data_reduction 'Siemens XPREP'
_computing_molecular_graphics 'Siemens SHELXTL'
_computing_publication_material 'Siemens SHELXTL'
_computing_structure_refinement 'Siemens SHELXTL'
_computing_structure_solution 'Siemens SHELXTL'
_diffrn_ambient_temperature 293(2)
_diffrn_measurement_device 'Siemens SMART CCD'
_diffrn_measurement_method '\w scans'
_diffrn_radiation_monochromator graphite
_diffrn_radiation_source 'fine-focus sealed tube'
_diffrn_radiation_type MoK\a
_diffrn_radiation_wavelength 0.71073
_diffrn_reflns_av_R_equivalents 0.0787
_diffrn_reflns_av_sigmaI/netI 0.1321
_diffrn_reflns_limit_h_max 10
_diffrn_reflns_limit_h_min -15
_diffrn_reflns_limit_k_max 15
_diffrn_reflns_limit_k_min -23
_diffrn_reflns_limit_l_max 17
_diffrn_reflns_limit_l_min -17
_diffrn_reflns_number 13177
_diffrn_reflns_theta_max 25.06
_diffrn_reflns_theta_min 1.76
_diffrn_standards_decay_% 0
_diffrn_standards_interval_count 0
_diffrn_standards_interval_time .
_diffrn_standards_number 0
_exptl_absorpt_coefficient_mu 1.650
_exptl_absorpt_correction_T_max 0.9076
_exptl_absorpt_correction_T_min 0.2574
_exptl_absorpt_correction_type 'SADABS (Sheldrick, 1996)'
_exptl_crystal_density_diffrn 1.750
_exptl_crystal_F_000 1920
_exptl_crystal_size_max 0.30
_exptl_crystal_size_mid 0.12
_exptl_crystal_size_min 0.08
_refine_diff_density_max 2.105
_refine_diff_density_min -0.952
_refine_diff_density_rms 0.183
_refine_ls_extinction_method none
_refine_ls_goodness_of_fit_all 0.939
_refine_ls_goodness_of_fit_obs 1.097
_refine_ls_matrix_type full
_refine_ls_number_parameters 397
_refine_ls_number_reflns 6191
_refine_ls_number_restraints 0
_refine_ls_restrained_S_all 0.944
_refine_ls_restrained_S_obs 1.097
_refine_ls_R_factor_all 0.1277
_refine_ls_R_factor_obs 0.0691
_refine_ls_shift/esd_max -0.001
_refine_ls_shift/esd_mean 0.000
_refine_ls_structure_factor_coef Fsqd
_refine_ls_weighting_details 'w=1/[\s^2^(Fo^2^)+(0.0835P)^2^+0.0000P] where P=(Fo^2^+2Fc^2^)/3'
_refine_ls_weighting_scheme calc
_refine_ls_wR_factor_all 0.1778
_refine_ls_wR_factor_obs 0.1541
_reflns_number_observed 3564
_reflns_number_total 6194
_reflns_observed_criterion >2sigma(I)
_cod_data_source_file b000616p.txt
_cod_data_source_block '[Mo2Pd4S8(dppm)2]?4DMF'
_cod_depositor_comments
;
The following automatic conversions were performed:
'_symmetry_cell_setting' value 'Monoclinic' changed to 'monoclinic'
according to '/home/saulius/struct/CIF-dictionaries/cif_core.dic'
dictionary named 'cif_core.dic' version 2.4.1 from 2010-06-29.

Automatic conversion script
Id: cif_fix_enum 1527 2010-12-29 10:47:43Z saulius 

The following automatic conversions were performed:

'_refine_ls_weighting_scheme' value 'calc
w=1/[\s^2^(Fo^2^)+(0.0835P)^2^+0.0000P] where P=(Fo^2^+2Fc^2^)/3' was
changed to 'calc'. New tag '_refine_ls_weighting_details' was
created. The value of the new tag was set to
'w=1/[\s^2^(Fo^2^)+(0.0835P)^2^+0.0000P] where P=(Fo^2^+2Fc^2^)/3'.

Automatic conversion script
Id: cif_fix_values 3143 2015-03-26 13:38:13Z robertas 
;
_cod_original_sg_symbol_H-M P2(1)/n
_cod_database_code 7009394

loop_
_symmetry_equiv_pos_as_xyz
'x, y, z'
'-x+1/2, y+1/2, -z+1/2'
'-x, -y, -z'
'x-1/2, -y-1/2, z-1/2'

loop_
_atom_site_aniso_label
_atom_site_aniso_U_11
_atom_site_aniso_U_22
_atom_site_aniso_U_33
_atom_site_aniso_U_23
_atom_site_aniso_U_13
_atom_site_aniso_U_12
Mo 0.0651(7) 0.0326(6) 0.0370(5) -0.0043(4) 0.0142(4) -0.0106(5)
Pd1 0.0567(6) 0.0368(5) 0.0336(4) -0.0028(4) 0.0117(4) -0.0073(4)
Pd2 0.0556(6) 0.0312(5) 0.0357(4) -0.0056(4) 0.0151(4) -0.0048(4)
S1 0.052(2) 0.038(2) 0.0334(13) -0.0065(12) 0.0123(12) -0.0040(13)
S2 0.068(2) 0.078(2) 0.044(2) -0.001(2) 0.0046(15) -0.033(2)
S3 0.063(2) 0.048(2) 0.051(2) -0.0071(14) 0.0234(15) -0.0113(15)
S4 0.114(3) 0.034(2) 0.077(2) -0.002(2) 0.020(2) -0.005(2)
P1 0.054(2) 0.037(2) 0.0365(15) -0.0030(13) 0.0102(13) -0.0001(13)
P2 0.058(2) 0.035(2) 0.039(2) -0.0050(13) 0.0173(14) 0.0009(13)
C11 0.065(8) 0.041(7) 0.045(7) -0.014(6) 0.014(6) 0.001(6)
C12 0.098(11) 0.068(10) 0.069(9) -0.015(8) 0.014(8) 0.020(8)
C13 0.192(18) 0.072(12) 0.071(11) -0.024(9) -0.007(11) 0.058(12)
C14 0.121(13) 0.061(10) 0.100(12) 0.012(9) 0.018(10) 0.039(9)
C15 0.118(12) 0.058(10) 0.072(9) 0.002(8) -0.008(8) 0.025(9)
C16 0.105(11) 0.054(9) 0.047(8) -0.004(6) 0.014(7) 0.021(8)
C21 0.068(8) 0.053(8) 0.023(5) 0.001(5) 0.015(5) -0.002(6)
C22 0.047(7) 0.058(8) 0.061(7) 0.005(6) 0.021(6) -0.013(6)
C23 0.085(10) 0.078(11) 0.051(8) -0.007(7) 0.007(7) -0.028(8)
C24 0.125(13) 0.058(10) 0.042(7) -0.004(7) 0.010(8) -0.035(9)
C25 0.103(12) 0.048(9) 0.074(10) -0.003(7) 0.002(8) -0.002(8)
C26 0.072(9) 0.044(8) 0.072(9) -0.003(7) 0.021(7) -0.009(6)
C 0.080(8) 0.020(6) 0.040(6) 0.000(5) 0.027(6) 0.001(5)
C31 0.060(7) 0.036(6) 0.039(6) -0.001(5) 0.013(5) 0.003(5)
C32 0.080(8) 0.043(7) 0.034(6) -0.004(5) 0.013(6) 0.012(6)
C33 0.097(10) 0.051(9) 0.059(8) -0.002(7) 0.025(7) 0.030(7)
C34 0.155(14) 0.032(8) 0.080(10) 0.012(8) 0.023(10) 0.025(8)
C35 0.164(15) 0.037(8) 0.061(9) 0.007(7) 0.038(9) 0.019(8)
C36 0.104(10) 0.046(8) 0.051(7) 0.004(6) 0.014(7) 0.027(7)
C41 0.076(9) 0.039(7) 0.052(7) -0.014(6) 0.021(6) -0.011(6)
C42 0.078(10) 0.079(11) 0.076(9) 0.006(8) 0.023(8) 0.015(8)
C43 0.060(10) 0.105(14) 0.145(16) -0.002(13) 0.040(10) 0.004(9)
C44 0.082(12) 0.118(15) 0.085(11) -0.029(11) 0.051(9) -0.038(11)
C45 0.091(11) 0.090(12) 0.073(10) -0.004(8) 0.041(9) -0.027(10)
C46 0.074(9) 0.049(8) 0.056(7) -0.009(6) 0.015(7) -0.006(6)
O1 0.158(11) 0.074(8) 0.092(8) -0.023(7) 0.034(7) -0.008(7)
C1 0.326(41) 0.385(52) 0.207(31) -0.149(34) -0.049(27) 0.220(41)
C2 0.164(22) 0.131(20) 0.163(21) 0.014(16) 0.047(18) 0.003(16)
C3 0.188(23) 0.132(22) 0.098(16) -0.005(16) -0.023(15) -0.003(19)
N1 0.074(9) 0.077(10) 0.094(10) -0.014(8) -0.006(7) 0.011(7)
O2 0.252(24) 0.198(25) 0.315(31) -0.052(23) 0.004(20) -0.052(20)
C4 0.110(18) 0.266(37) 0.474(58) 0.155(36) 0.022(25) 0.108(22)
C5 0.254(35) 0.239(38) 0.228(34) -0.099(31) 0.086(26) -0.031(28)
C6 0.135(21) 0.130(24) 0.187(29) 0.026(20) 0.050(20) 0.029(18)
N2 0.120(14) 0.126(16) 0.130(15) 0.023(12) -0.004(11) 0.016(13)

loop_
_atom_site_label
_atom_site_type_symbol
_atom_site_fract_x
_atom_site_fract_y
_atom_site_fract_z
_atom_site_U_iso_or_equiv
_atom_site_thermal_displace_type
_atom_site_occupancy
_atom_site_calc_flag
_atom_site_refinement_flags
_atom_site_disorder_group
Mo Mo 0.13789(7) 0.64063(5) 0.47300(6) 0.0442(3) Uani 1 d . .
Pd1 Pd 0.07665(6) 0.56332(4) 0.62429(5) 0.0418(3) Uani 1 d . .
Pd2 Pd -0.07802(6) 0.48036(4) 0.62961(5) 0.0400(3) Uani 1 d . .
S1 S -0.0110(2) 0.58019(13) 0.4744(2) 0.0405(6) Uani 1 d . .
S2 S 0.2217(2) 0.6334(2) 0.6144(2) 0.0639(9) Uani 1 d . .
S3 S 0.2256(2) 0.5894(2) 0.3716(2) 0.0524(8) Uani 1 d . .
S4 S 0.1084(3) 0.7444(2) 0.4357(3) 0.0746(10) Uani 1 d . .
P1 P 0.1197(2) 0.53994(15) 0.7780(2) 0.0420(7) Uani 1 d . .
P2 P -0.1077(2) 0.54546(14) 0.7535(2) 0.0430(7) Uani 1 d . .
C11 C 0.1945(8) 0.4628(6) 0.8055(7) 0.050(3) Uani 1 d . .
C12 C 0.2152(11) 0.4181(7) 0.7349(9) 0.078(4) Uani 1 d . .
H12A H 0.1893(11) 0.4268(7) 0.6734(9) 0.094 Uiso 1 calc R .
C13 C 0.2747(14) 0.3607(8) 0.7577(11) 0.114(6) Uani 1 d . .
H13A H 0.2880(14) 0.3311(8) 0.7105(11) 0.136 Uiso 1 calc R .
C14 C 0.3141(12) 0.3460(8) 0.8457(12) 0.094(5) Uani 1 d . .
H14A H 0.3546(12) 0.3073(8) 0.8595(12) 0.112 Uiso 1 calc R .
C15 C 0.2923(11) 0.3902(7) 0.9139(10) 0.084(4) Uani 1 d . .
H15A H 0.3194(11) 0.3815(7) 0.9751(10) 0.101 Uiso 1 calc R .
C16 C 0.2322(10) 0.4463(7) 0.8945(8) 0.068(4) Uani 1 d . .
H16A H 0.2165(10) 0.4739(7) 0.9430(8) 0.082 Uiso 1 calc R .
C21 C 0.1984(9) 0.6066(6) 0.8395(6) 0.047(3) Uani 1 d . .
C22 C 0.3040(9) 0.6045(6) 0.8434(8) 0.054(3) Uani 1 d . .
H22A H 0.3344(9) 0.5672(6) 0.8176(8) 0.065 Uiso 1 calc R .
C23 C 0.3662(11) 0.6556(8) 0.8840(8) 0.072(4) Uani 1 d . .
H23A H 0.4378(11) 0.6523(8) 0.8891(8) 0.086 Uiso 1 calc R .
C24 C 0.3180(13) 0.7131(7) 0.9177(8) 0.075(4) Uani 1 d . .
H24A H 0.3586(13) 0.7496(7) 0.9415(8) 0.090 Uiso 1 calc R .
C25 C 0.2131(13) 0.7169(7) 0.9166(9) 0.076(4) Uani 1 d . .
H25A H 0.1827(13) 0.7544(7) 0.9420(9) 0.091 Uiso 1 calc R .
C26 C 0.1535(10) 0.6631(6) 0.8764(8) 0.062(3) Uani 1 d . .
H26A H 0.0820(10) 0.6651(6) 0.8742(8) 0.074 Uiso 1 calc R .
C C 0.0046(8) 0.5300(5) 0.8384(7) 0.045(3) Uani 1 d . .
H0A H 0.0020(8) 0.4842(5) 0.8637(7) 0.054 Uiso 1 calc R .
H0B H 0.0065(8) 0.5625(5) 0.8891(7) 0.054 Uiso 1 calc R .
C31 C -0.1171(8) 0.6381(5) 0.7499(7) 0.044(3) Uani 1 d . .
C32 C -0.1330(8) 0.6735(6) 0.8297(7) 0.052(3) Uani 1 d . .
H32A H -0.1401(8) 0.6498(6) 0.8842(7) 0.062 Uiso 1 calc R .
C33 C -0.1381(10) 0.7426(6) 0.8286(9) 0.068(4) Uani 1 d . .
H33A H -0.1519(10) 0.7657(6) 0.8818(9) 0.081 Uiso 1 calc R .
C34 C -0.1230(12) 0.7796(7) 0.7497(10) 0.088(5) Uani 1 d . .
H34A H -0.1247(12) 0.8272(7) 0.7509(10) 0.106 Uiso 1 calc R .
C35 C -0.1058(12) 0.7464(7) 0.6711(9) 0.086(5) Uani 1 d . .
H35A H -0.0918(12) 0.7710(7) 0.6192(9) 0.103 Uiso 1 calc R .
C36 C -0.1093(10) 0.6748(6) 0.6685(8) 0.067(4) Uani 1 d . .
H36A H -0.1064(10) 0.6518(6) 0.6127(8) 0.080 Uiso 1 calc R .
C41 C -0.2195(10) 0.5201(6) 0.8095(8) 0.054(3) Uani 1 d . .
C42 C -0.3127(11) 0.5531(8) 0.7853(9) 0.077(4) Uani 1 d . .
H42A H -0.3162(11) 0.5897(8) 0.7440(9) 0.092 Uiso 1 calc R .
C43 C -0.4003(11) 0.5325(9) 0.8216(13) 0.101(5) Uani 1 d . .
H43A H -0.4619(11) 0.5562(9) 0.8064(13) 0.121 Uiso 1 calc R .
C44 C -0.3968(13) 0.4761(10) 0.8813(11) 0.092(5) Uani 1 d . .
H44A H -0.4556(13) 0.4621(10) 0.9063(11) 0.110 Uiso 1 calc R .
C45 C -0.3052(12) 0.4415(8) 0.9025(9) 0.082(4) Uani 1 d . .
H45A H -0.3020(12) 0.4029(8) 0.9403(9) 0.098 Uiso 1 calc R .
C46 C -0.2186(10) 0.4645(6) 0.8676(8) 0.059(3) Uani 1 d . .
H46A H -0.1566(10) 0.4415(6) 0.8838(8) 0.071 Uiso 1 calc R .
O1 O 0.0007(10) 0.6278(6) 1.0480(8) 0.107(4) Uani 1 d . .
C1 C -0.0313(25) 0.7752(19) 1.1755(20) 0.313(25) Uani 1 d . .
H1A H 0.0192(25) 0.8005(19) 1.2157(20) 0.469 Uiso 1 calc R .
H1B H -0.0830(25) 0.7579(19) 1.2109(20) 0.469 Uiso 1 calc R .
H1C H -0.0630(25) 0.8048(19) 1.1273(20) 0.469 Uiso 1 calc R .
C2 C 0.1172(17) 0.7195(11) 1.1620(15) 0.151(8) Uani 1 d . .
H2A H 0.1384(17) 0.7559(11) 1.2047(15) 0.226 Uiso 1 calc R .
H2B H 0.1520(17) 0.7240(11) 1.1078(15) 0.226 Uiso 1 calc R .
H2C H 0.1344(17) 0.6763(11) 1.1913(15) 0.226 Uiso 1 calc R .
C3 C -0.0288(19) 0.6783(14) 1.0794(14) 0.143(8) Uani 1 d . .
H3A H -0.0974(19) 0.6882(14) 1.0586(14) 0.171 Uiso 1 calc R .
N1 N 0.0148(11) 0.7230(7) 1.1373(9) 0.083(4) Uani 1 d . .
O2 O 0.3136(19) 0.3721(13) 0.4624(20) 0.258(12) Uani 1 d . .
C4 C 0.4864(17) 0.3814(16) 0.5681(24) 0.285(21) Uani 1 d . .
H4A H 0.5441(17) 0.3952(16) 0.6117(24) 0.427 Uiso 1 calc R .
H4B H 0.5094(17) 0.3725(16) 0.5089(24) 0.427 Uiso 1 calc R .
H4C H 0.4565(17) 0.3406(16) 0.5902(24) 0.427 Uiso 1 calc R .
C5 C 0.4222(21) 0.4992(18) 0.6067(19) 0.235(16) Uani 1 d . .
H5A H 0.4870(21) 0.4999(18) 0.6460(19) 0.353 Uiso 1 calc R .
H5B H 0.3670(21) 0.5049(18) 0.6441(19) 0.353 Uiso 1 calc R .
H5C H 0.4203(21) 0.5358(18) 0.5624(19) 0.353 Uiso 1 calc R .
C6 C 0.3261(22) 0.4273(14) 0.5030(22) 0.148(9) Uani 1 d . .
H6A H 0.2770(22) 0.4619(14) 0.4941(22) 0.178 Uiso 1 calc R .
N2 N 0.4104(15) 0.4351(10) 0.5585(14) 0.127(6) Uani 1 d . .

loop_
_atom_type_symbol
_atom_type_description
_atom_type_scat_dispersion_real
_atom_type_scat_dispersion_imag
_atom_type_scat_source
C C 0.0033 0.0016 'International Tables Vol C Tables 4.2.6.8 and 6.1.1.4'
H H 0.0000 0.0000 'International Tables Vol C Tables 4.2.6.8 and 6.1.1.4'
N N 0.0061 0.0033 'International Tables Vol C Tables 4.2.6.8 and 6.1.1.4'
O O 0.0106 0.0060 'International Tables Vol C Tables 4.2.6.8 and 6.1.1.4'
P P 0.1023 0.0942 'International Tables Vol C Tables 4.2.6.8 and 6.1.1.4'
S S 0.1246 0.1234 'International Tables Vol C Tables 4.2.6.8 and 6.1.1.4'
Pd Pd -0.9988 1.0072 'International Tables Vol C Tables 4.2.6.8 and 6.1.1.4'
Mo Mo -1.6832 0.6857 'International Tables Vol C Tables 4.2.6.8 and 6.1.1.4'

loop_
_geom_angle_atom_site_label_1
_geom_angle_atom_site_label_2
_geom_angle_atom_site_label_3
_geom_angle
_geom_angle_site_symmetry_1
_geom_angle_site_symmetry_3
_geom_angle_publ_flag
S4 Mo S2 110.59(14) . . ?
S4 Mo S3 110.85(13) . . ?
S2 Mo S3 110.52(13) . . ?
S4 Mo S1 111.72(13) . . ?
S2 Mo S1 106.53(10) . . ?
S3 Mo S1 106.48(10) . . ?
S4 Mo Pd2 129.09(11) . 3_566 ?
S2 Mo Pd2 120.27(10) . 3_566 ?
S3 Mo Pd2 53.76(8) . 3_566 ?
S1 Mo Pd2 52.76(7) . 3_566 ?
S4 Mo Pd1 129.93(11) . . ?
S2 Mo Pd1 53.62(8) . . ?
S3 Mo Pd1 119.18(9) . . ?
S1 Mo Pd1 53.02(7) . . ?
Pd2 Mo Pd1 82.92(3) 3_566 . ?
P1 Pd1 S1 165.08(10) . . ?
P1 Pd1 S2 94.22(11) . . ?
S1 Pd1 S2 99.49(10) . . ?
P1 Pd1 Pd2 86.80(8) . . ?
S1 Pd1 Pd2 79.86(7) . . ?
S2 Pd1 Pd2 176.51(9) . . ?
P1 Pd1 Mo 143.02(8) . . ?
S1 Pd1 Mo 50.71(7) . . ?
S2 Pd1 Mo 48.87(8) . . ?
Pd2 Pd1 Mo 130.18(4) . . ?
P2 Pd2 S1 160.14(11) . 3_566 ?
P2 Pd2 S3 96.37(10) . 3_566 ?
S1 Pd2 S3 99.96(10) 3_566 3_566 ?
P2 Pd2 Pd1 83.29(8) . . ?
S1 Pd2 Pd1 81.19(7) 3_566 . ?
S3 Pd2 Pd1 176.08(9) 3_566 . ?
P2 Pd2 Mo 144.48(8) . 3_566 ?
S1 Pd2 Mo 50.89(7) 3_566 3_566 ?
S3 Pd2 Mo 49.10(7) 3_566 3_566 ?
Pd1 Pd2 Mo 131.77(4) . 3_566 ?
Mo S1 Pd2 76.35(8) . 3_566 ?
Mo S1 Pd1 76.27(9) . . ?
Pd2 S1 Pd1 107.54(11) 3_566 . ?
Mo S2 Pd1 77.51(10) . . ?
Mo S3 Pd2 77.13(9) . 3_566 ?
C11 P1 C21 103.3(5) . . ?
C11 P1 C 104.9(5) . . ?
C21 P1 C 106.6(5) . . ?
C11 P1 Pd1 116.3(4) . . ?
C21 P1 Pd1 113.1(3) . . ?
C P1 Pd1 111.7(4) . . ?
C31 P2 C 103.4(5) . . ?
C31 P2 C41 103.3(5) . . ?
C P2 C41 106.0(5) . . ?
C31 P2 Pd2 123.6(3) . . ?
C P2 Pd2 103.9(3) . . ?
C41 P2 Pd2 115.0(4) . . ?
C16 C11 C12 117.7(11) . . ?
C16 C11 P1 121.9(8) . . ?
C12 C11 P1 120.4(9) . . ?
C13 C12 C11 119.1(13) . . ?
C14 C13 C12 122.6(14) . . ?
C13 C14 C15 117.3(13) . . ?
C16 C15 C14 121.8(13) . . ?
C15 C16 C11 121.4(12) . . ?
C22 C21 C26 118.6(11) . . ?
C22 C21 P1 120.0(9) . . ?
C26 C21 P1 121.2(9) . . ?
C21 C22 C23 122.2(12) . . ?
C22 C23 C24 117.7(13) . . ?
C25 C24 C23 122.1(13) . . ?
C24 C25 C26 118.0(13) . . ?
C21 C26 C25 121.4(12) . . ?
P2 C P1 107.3(5) . . ?
C32 C31 C36 118.8(10) . . ?
C32 C31 P2 119.4(8) . . ?
C36 C31 P2 121.7(8) . . ?
C33 C32 C31 120.1(11) . . ?
C32 C33 C34 121.3(12) . . ?
C35 C34 C33 119.9(12) . . ?
C34 C35 C36 119.6(13) . . ?
C31 C36 C35 119.8(12) . . ?
C46 C41 C42 117.8(12) . . ?
C46 C41 P2 122.7(10) . . ?
C42 C41 P2 119.2(10) . . ?
C43 C42 C41 120.9(15) . . ?
C42 C43 C44 120.1(15) . . ?
C45 C44 C43 119.2(13) . . ?
C46 C45 C44 119.4(15) . . ?
C45 C46 C41 122.7(13) . . ?
O1 C3 N1 133.0(24) . . ?
C3 N1 C2 118.9(19) . . ?
C3 N1 C1 126.8(21) . . ?
C2 N1 C1 114.2(21) . . ?
O2 C6 N2 117.0(29) . . ?
C6 N2 C4 120.0(25) . . ?
C6 N2 C5 116.0(24) . . ?
C4 N2 C5 124.0(23) . . ?

loop_
_geom_bond_atom_site_label_1
_geom_bond_atom_site_label_2
_geom_bond_distance
_geom_bond_site_symmetry_2
_geom_bond_publ_flag
Mo S4 2.123(3) . ?
Mo S2 2.205(3) . ?
Mo S3 2.211(3) . ?
Mo S1 2.277(3) . ?
Mo Pd2 2.8516(12) 3_566 ?
Mo Pd1 2.8580(12) . ?
Pd1 P1 2.275(3) . ?
Pd1 S1 2.350(3) . ?
Pd1 S2 2.357(3) . ?
Pd1 Pd2 2.5989(11) . ?
Pd2 P2 2.273(3) . ?
Pd2 S1 2.336(3) 3_566 ?
Pd2 S3 2.359(3) 3_566 ?
Pd2 Mo 2.8517(12) 3_566 ?
S1 Pd2 2.336(3) 3_566 ?
S3 Pd2 2.359(3) 3_566 ?
P1 C11 1.814(11) . ?
P1 C21 1.824(12) . ?
P1 C 1.841(10) . ?
P2 C31 1.815(11) . ?
P2 C 1.820(11) . ?
P2 C41 1.825(12) . ?
C11 C16 1.36(2) . ?
C11 C12 1.40(2) . ?
C12 C13 1.38(2) . ?
C13 C14 1.35(2) . ?
C14 C15 1.37(2) . ?
C15 C16 1.36(2) . ?
C21 C22 1.374(14) . ?
C21 C26 1.39(2) . ?
C22 C23 1.37(2) . ?
C23 C24 1.40(2) . ?
C24 C25 1.37(2) . ?
C25 C26 1.39(2) . ?
C31 C32 1.387(14) . ?
C31 C36 1.396(15) . ?
C32 C33 1.351(15) . ?
C33 C34 1.39(2) . ?
C34 C35 1.35(2) . ?
C35 C36 1.40(2) . ?
C41 C46 1.37(2) . ?
C41 C42 1.38(2) . ?
C42 C43 1.38(2) . ?
C43 C44 1.40(2) . ?
C44 C45 1.38(2) . ?
C45 C46 1.37(2) . ?
O1 C3 1.17(2) . ?
C1 N1 1.34(3) . ?
C2 N1 1.34(2) . ?
C3 N1 1.29(2) . ?
O2 C6 1.23(3) . ?
C4 N2 1.44(3) . ?
C5 N2 1.44(3) . ?
C6 N2 1.29(3) . ?
